data_4025739
loop_
_publ_author_name
'Michael E. Jung'
'Ting-Hu Zhang'
'Rebecca M. Lui'
'Osvaldo Gutierrez'
'K. N. Houk'

_publ_section_title
;
 Synthesis of atrans,syn,trans-Dodecahydrophenanthrene via a Bicyclic
 Transannular Diels-Alder Reaction: Intermediate for the Synthesis of
 Fusidic Acid
;
_journal_name_full 'Journal of Organic Chemistry'
_journal_page_first 6933
_journal_page_last 6940
_journal_paper_doi 10.1021/jo101533h
_journal_volume 75
_journal_year 2010
_chemical_formula_moiety 'C16 H24 O'
_chemical_formula_sum 'C16 H24 O'
_chemical_formula_weight 232.35
_chemical_name_systematic
;
 ?
;
_space_group_IT_number 14
_symmetry_cell_setting monoclinic
_symmetry_space_group_name_Hall '-P 2ybc'
_symmetry_space_group_name_H-M 'P 1 21/c 1'
_atom_sites_solution_hydrogens geom
_atom_sites_solution_primary direct
_atom_sites_solution_secondary difmap
_audit_creation_method SHELXL-97
_cell_angle_alpha 90.00
_cell_angle_beta 90.049(2)
_cell_angle_gamma 90.00
_cell_formula_units_Z 4
_cell_length_a 15.481(2)
_cell_length_b 6.5941(8)
_cell_length_c 12.4508(16)
_cell_measurement_reflns_used 3174
_cell_measurement_temperature 100(2)
_cell_measurement_theta_max 28.24
_cell_measurement_theta_min 3.74
_cell_volume 1271.0(3)
_computing_cell_refinement 'Bruker SMART'
_computing_data_collection 'Bruker SMART'
_computing_data_reduction 'Bruker SAINT'
_computing_molecular_graphics 'Bruker SHELXTL'
_computing_publication_material 'Bruker SHELXTL'
_computing_structure_refinement 'SHELXL-97 (Sheldrick, 1997)'
_computing_structure_solution 'SHELXS-97 (Sheldrick, 1990)'
_diffrn_ambient_temperature 100(2)
_diffrn_measured_fraction_theta_full 0.997
_diffrn_measured_fraction_theta_max 0.997
_diffrn_measurement_device_type 'CCD area detector'
_diffrn_measurement_method 'phi and omega scans'
_diffrn_radiation_monochromator graphite
_diffrn_radiation_source 'fine-focus sealed tube'
_diffrn_radiation_type MoK\a
_diffrn_radiation_wavelength 0.71073
_diffrn_reflns_av_R_equivalents 0.0420
_diffrn_reflns_av_sigmaI/netI 0.0319
_diffrn_reflns_limit_h_max 20
_diffrn_reflns_limit_h_min -20
_diffrn_reflns_limit_k_max 8
_diffrn_reflns_limit_k_min -8
_diffrn_reflns_limit_l_max 16
_diffrn_reflns_limit_l_min -16
_diffrn_reflns_number 15425
_diffrn_reflns_theta_full 28.28
_diffrn_reflns_theta_max 28.28
_diffrn_reflns_theta_min 3.74
_exptl_absorpt_coefficient_mu 0.073
_exptl_absorpt_correction_T_max 0.9964
_exptl_absorpt_correction_T_min 0.9568
_exptl_absorpt_correction_type multi-scan
_exptl_absorpt_process_details 'Sadabs (Bruker)'
_exptl_crystal_colour colorless
_exptl_crystal_density_diffrn 1.214
_exptl_crystal_density_method 'not measured'
_exptl_crystal_description platelet
_exptl_crystal_F_000 512
_exptl_crystal_size_max 0.20
_exptl_crystal_size_mid 0.10
_exptl_crystal_size_min 0.05
_refine_diff_density_max 0.352
_refine_diff_density_min -0.175
_refine_diff_density_rms 0.043
_refine_ls_extinction_method none
_refine_ls_goodness_of_fit_ref 1.028
_refine_ls_hydrogen_treatment constr
_refine_ls_matrix_type full
_refine_ls_number_parameters 155
_refine_ls_number_reflns 3149
_refine_ls_number_restraints 0
_refine_ls_restrained_S_all 1.028
_refine_ls_R_factor_all 0.0568
_refine_ls_R_factor_gt 0.0408
_refine_ls_shift/su_max 0.000
_refine_ls_shift/su_mean 0.000
_refine_ls_structure_factor_coef Fsqd
_refine_ls_weighting_details 'calc w=1/[\s^2^(Fo^2^)+(0.0499P)^2^+0.3857P] where P=(Fo^2^+2Fc^2^)/3'
_refine_ls_weighting_scheme calc
_refine_ls_wR_factor_gt 0.0986
_refine_ls_wR_factor_ref 0.1079
_reflns_number_gt 2490
_reflns_number_total 3149
_reflns_threshold_expression >2sigma(I)
_cod_data_source_file jo101533h_si_002.cif
_cod_data_source_block jung509s
_cod_depositor_comments
;
The following automatic conversions were performed:

'_symmetry_cell_setting' value 'Monoclinic' changed to 'monoclinic'
according to the built-in table from CIF Core dictionary named
'cif_core.dic' version 2.4.1 from 2010-06-29.

Automatic conversion script
Id: cif_fix_values 1646 2011-03-28 12:23:43Z adriana 
;
_cod_original_cell_volume 1271.1(3)
_cod_original_sg_symbol_H-M 'P 21/c'
_cod_database_code 4025739

loop_
_symmetry_equiv_pos_as_xyz
'x, y, z'
'-x, y+1/2, -z+1/2'
'-x, -y, -z'
'x, -y-1/2, z-1/2'

loop_
_atom_site_label
_atom_site_type_symbol
_atom_site_fract_x
_atom_site_fract_y
_atom_site_fract_z
_atom_site_U_iso_or_equiv
_atom_site_adp_type
_atom_site_occupancy
_atom_site_symmetry_multiplicity
_atom_site_calc_flag
_atom_site_refinement_flags
_atom_site_disorder_assembly
_atom_site_disorder_group
O1 O 0.11829(5) 0.21239(13) 0.79650(7) 0.0195(2) Uani 1 1 d . . .
C1 C 0.31469(7) 0.03900(17) 0.81909(9) 0.0141(2) Uani 1 1 d . . .
C2 C 0.34344(7) 0.26232(18) 0.82383(9) 0.0172(2) Uani 1 1 d . . .
H2A H 0.3621 0.3053 0.7513 0.021 Uiso 1 1 calc R . .
H2B H 0.2934 0.3471 0.8445 0.021 Uiso 1 1 calc R . .
C3 C 0.41737(8) 0.30052(19) 0.90331(10) 0.0203(3) Uani 1 1 d . . .
H3A H 0.4700 0.2299 0.8780 0.024 Uiso 1 1 calc R . .
H3B H 0.4300 0.4476 0.9061 0.024 Uiso 1 1 calc R . .
C4 C 0.39435(8) 0.22525(19) 1.01598(10) 0.0200(3) Uani 1 1 d . . .
H4A H 0.4452 0.2404 1.0636 0.024 Uiso 1 1 calc R . .
H4B H 0.3472 0.3098 1.0455 0.024 Uiso 1 1 calc R . .
C5 C 0.36592(8) 0.00305(19) 1.01497(9) 0.0192(3) Uani 1 1 d . . .
H5A H 0.3473 -0.0373 1.0879 0.023 Uiso 1 1 calc R . .
H5B H 0.4153 -0.0838 0.9942 0.023 Uiso 1 1 calc R . .
C6 C 0.29135(7) -0.02866(18) 0.93572(9) 0.0156(2) Uani 1 1 d . . .
H6 H 0.2432 0.0612 0.9601 0.019 Uiso 1 1 calc R . .
C7 C 0.25630(8) -0.24144(18) 0.93480(9) 0.0179(3) Uani 1 1 d . . .
H7 H 0.2771 -0.3384 0.9850 0.022 Uiso 1 1 calc R . .
C8 C 0.19609(7) -0.29385(18) 0.86349(9) 0.0176(2) Uani 1 1 d . . .
H8 H 0.1742 -0.4284 0.8616 0.021 Uiso 1 1 calc R . .
C9 C 0.16321(7) -0.13644(17) 0.78602(9) 0.0153(2) Uani 1 1 d . . .
C10 C 0.23574(7) 0.00576(17) 0.74262(9) 0.0141(2) Uani 1 1 d . . .
H10 H 0.2584 -0.0573 0.6753 0.017 Uiso 1 1 calc R . .
C11 C 0.17841(7) 0.18453(18) 0.70891(9) 0.0164(2) Uani 1 1 d . . .
H11 H 0.2140 0.3095 0.6981 0.020 Uiso 1 1 calc R . .
C12 C 0.12984(8) 0.12974(19) 0.60567(10) 0.0196(3) Uani 1 1 d . . .
H12A H 0.1721 0.1074 0.5472 0.024 Uiso 1 1 calc R . .
H12B H 0.0924 0.2448 0.5846 0.024 Uiso 1 1 calc R . .
C13 C 0.07397(8) -0.06166(19) 0.61884(10) 0.0213(3) Uani 1 1 d . . .
H13A H 0.0183 -0.0230 0.6520 0.026 Uiso 1 1 calc R . .
H13B H 0.0614 -0.1184 0.5469 0.026 Uiso 1 1 calc R . .
C14 C 0.11670(8) -0.22695(19) 0.68803(10) 0.0198(3) Uani 1 1 d . . .
H14A H 0.0720 -0.3236 0.7128 0.024 Uiso 1 1 calc R . .
H14B H 0.1588 -0.3029 0.6438 0.024 Uiso 1 1 calc R . .
C15 C 0.38873(7) -0.09339(19) 0.77462(10) 0.0184(2) Uani 1 1 d . . .
H15A H 0.4036 -0.0480 0.7020 0.028 Uiso 1 1 calc R . .
H15B H 0.3702 -0.2354 0.7723 0.028 Uiso 1 1 calc R . .
H15C H 0.4394 -0.0807 0.8213 0.028 Uiso 1 1 calc R . .
C16 C 0.10248(7) 0.01618(18) 0.84328(10) 0.0180(2) Uani 1 1 d . . .
H16A H 0.0414 -0.0235 0.8328 0.022 Uiso 1 1 calc R . .
H16B H 0.1148 0.0191 0.9213 0.022 Uiso 1 1 calc R . .

loop_
_atom_site_aniso_label
_atom_site_aniso_U_11
_atom_site_aniso_U_22
_atom_site_aniso_U_33
_atom_site_aniso_U_23
_atom_site_aniso_U_13
_atom_site_aniso_U_12
O1 0.0209(4) 0.0157(4) 0.0219(5) 0.0005(3) 0.0028(3) 0.0042(3)
C1 0.0148(5) 0.0137(5) 0.0138(5) 0.0007(4) -0.0001(4) 0.0016(4)
C2 0.0175(5) 0.0155(6) 0.0186(6) 0.0015(4) -0.0018(4) -0.0005(4)
C3 0.0190(6) 0.0202(6) 0.0217(6) 0.0002(5) -0.0023(5) -0.0025(5)
C4 0.0184(6) 0.0223(6) 0.0194(6) -0.0030(5) -0.0033(5) 0.0008(5)
C5 0.0212(6) 0.0218(6) 0.0146(6) 0.0005(4) -0.0020(4) 0.0019(5)
C6 0.0174(5) 0.0152(6) 0.0142(6) -0.0001(4) 0.0004(4) 0.0016(4)
C7 0.0231(6) 0.0151(6) 0.0156(6) 0.0028(4) 0.0026(4) 0.0021(4)
C8 0.0216(6) 0.0126(5) 0.0186(6) 0.0013(4) 0.0030(5) 0.0000(4)
C9 0.0163(5) 0.0133(5) 0.0162(6) 0.0001(4) -0.0001(4) 0.0000(4)
C10 0.0151(5) 0.0130(5) 0.0141(5) 0.0000(4) 0.0004(4) 0.0009(4)
C11 0.0168(5) 0.0153(6) 0.0172(6) 0.0017(4) 0.0003(4) 0.0015(4)
C12 0.0202(6) 0.0200(6) 0.0187(6) 0.0023(5) -0.0034(5) 0.0016(5)
C13 0.0195(6) 0.0234(7) 0.0211(6) 0.0000(5) -0.0036(5) -0.0013(5)
C14 0.0212(6) 0.0182(6) 0.0200(6) -0.0002(5) -0.0023(5) -0.0038(5)
C15 0.0182(5) 0.0205(6) 0.0166(6) -0.0007(4) 0.0006(4) 0.0050(5)
C16 0.0172(5) 0.0173(6) 0.0195(6) 0.0013(4) 0.0021(4) 0.0016(4)

loop_
_atom_type_symbol
_atom_type_description
_atom_type_scat_dispersion_real
_atom_type_scat_dispersion_imag
_atom_type_scat_source
C C 0.0033 0.0016 'International Tables Vol C Tables 4.2.6.8 and 6.1.1.4'
H H 0.0000 0.0000 'International Tables Vol C Tables 4.2.6.8 and 6.1.1.4'
O O 0.0106 0.0060 'International Tables Vol C Tables 4.2.6.8 and 6.1.1.4'

loop_
_geom_angle_atom_site_label_1
_geom_angle_atom_site_label_2
_geom_angle_atom_site_label_3
_geom_angle
_geom_angle_site_symmetry_1
_geom_angle_site_symmetry_3
_geom_angle_publ_flag
C16 O1 C11 107.50(8) . . ?
C2 C1 C15 109.87(9) . . ?
C2 C1 C6 107.74(9) . . ?
C15 C1 C6 110.14(9) . . ?
C2 C1 C10 112.53(9) . . ?
C15 C1 C10 106.40(9) . . ?
C6 C1 C10 110.17(9) . . ?
C3 C2 C1 113.43(10) . . ?
C3 C2 H2A 108.9 . . ?
C1 C2 H2A 108.9 . . ?
C3 C2 H2B 108.9 . . ?
C1 C2 H2B 108.9 . . ?
H2A C2 H2B 107.7 . . ?
C4 C3 C2 111.35(10) . . ?
C4 C3 H3A 109.4 . . ?
C2 C3 H3A 109.4 . . ?
C4 C3 H3B 109.4 . . ?
C2 C3 H3B 109.4 . . ?
H3A C3 H3B 108.0 . . ?
C5 C4 C3 111.73(10) . . ?
C5 C4 H4A 109.3 . . ?
C3 C4 H4A 109.3 . . ?
C5 C4 H4B 109.3 . . ?
C3 C4 H4B 109.3 . . ?
H4A C4 H4B 107.9 . . ?
C4 C5 C6 110.64(10) . . ?
C4 C5 H5A 109.5 . . ?
C6 C5 H5A 109.5 . . ?
C4 C5 H5B 109.5 . . ?
C6 C5 H5B 109.5 . . ?
H5A C5 H5B 108.1 . . ?
C7 C6 C5 113.81(10) . . ?
C7 C6 C1 110.06(9) . . ?
C5 C6 C1 112.64(9) . . ?
C7 C6 H6 106.6 . . ?
C5 C6 H6 106.6 . . ?
C1 C6 H6 106.6 . . ?
C8 C7 C6 119.94(11) . . ?
C8 C7 H7 120.0 . . ?
C6 C7 H7 120.0 . . ?
C7 C8 C9 118.95(11) . . ?
C7 C8 H8 120.5 . . ?
C9 C8 H8 120.5 . . ?
C8 C9 C14 113.51(10) . . ?
C8 C9 C16 110.95(9) . . ?
C14 C9 C16 109.45(9) . . ?
C8 C9 C10 113.17(9) . . ?
C14 C9 C10 107.18(9) . . ?
C16 C9 C10 101.89(9) . . ?
C11 C10 C9 98.06(8) . . ?
C11 C10 C1 120.70(9) . . ?
C9 C10 C1 115.83(9) . . ?
C11 C10 H10 107.1 . . ?
C9 C10 H10 107.1 . . ?
C1 C10 H10 107.1 . . ?
O1 C11 C12 110.30(9) . . ?
O1 C11 C10 105.30(9) . . ?
C12 C11 C10 109.38(9) . . ?
O1 C11 H11 110.6 . . ?
C12 C11 H11 110.6 . . ?
C10 C11 H11 110.6 . . ?
C11 C12 C13 112.31(10) . . ?
C11 C12 H12A 109.1 . . ?
C13 C12 H12A 109.1 . . ?
C11 C12 H12B 109.1 . . ?
C13 C12 H12B 109.1 . . ?
H12A C12 H12B 107.9 . . ?
C14 C13 C12 113.54(10) . . ?
C14 C13 H13A 108.9 . . ?
C12 C13 H13A 108.9 . . ?
C14 C13 H13B 108.9 . . ?
C12 C13 H13B 108.9 . . ?
H13A C13 H13B 107.7 . . ?
C9 C14 C13 111.74(10) . . ?
C9 C14 H14A 109.3 . . ?
C13 C14 H14A 109.3 . . ?
C9 C14 H14B 109.3 . . ?
C13 C14 H14B 109.3 . . ?
H14A C14 H14B 107.9 . . ?
C1 C15 H15A 109.5 . . ?
C1 C15 H15B 109.5 . . ?
H15A C15 H15B 109.5 . . ?
C1 C15 H15C 109.5 . . ?
H15A C15 H15C 109.5 . . ?
H15B C15 H15C 109.5 . . ?
O1 C16 C9 107.08(9) . . ?
O1 C16 H16A 110.3 . . ?
C9 C16 H16A 110.3 . . ?
O1 C16 H16B 110.3 . . ?
C9 C16 H16B 110.3 . . ?
H16A C16 H16B 108.6 . . ?

loop_
_geom_bond_atom_site_label_1
_geom_bond_atom_site_label_2
_geom_bond_distance
_geom_bond_site_symmetry_2
_geom_bond_publ_flag
O1 C16 1.4399(14) . ?
O1 C11 1.4461(14) . ?
C1 C2 1.5395(16) . ?
C1 C15 1.5439(15) . ?
C1 C6 1.5618(15) . ?
C1 C10 1.5641(15) . ?
C2 C3 1.5332(16) . ?
C2 H2A 0.9900 . ?
C2 H2B 0.9900 . ?
C3 C4 1.5304(17) . ?
C3 H3A 0.9900 . ?
C3 H3B 0.9900 . ?
C4 C5 1.5299(17) . ?
C4 H4A 0.9900 . ?
C4 H4B 0.9900 . ?
C5 C6 1.5323(16) . ?
C5 H5A 0.9900 . ?
C5 H5B 0.9900 . ?
C6 C7 1.5044(16) . ?
C6 H6 1.0000 . ?
C7 C8 1.3325(17) . ?
C7 H7 0.9500 . ?
C8 C9 1.5053(16) . ?
C8 H8 0.9500 . ?
C9 C14 1.5368(16) . ?
C9 C16 1.5512(15) . ?
C9 C10 1.5599(15) . ?
C10 C11 1.5339(15) . ?
C10 H10 1.0000 . ?
C11 C12 1.5319(16) . ?
C11 H11 1.0000 . ?
C12 C13 1.5388(17) . ?
C12 H12A 0.9900 . ?
C12 H12B 0.9900 . ?
C13 C14 1.5384(17) . ?
C13 H13A 0.9900 . ?
C13 H13B 0.9900 . ?
C14 H14A 0.9900 . ?
C14 H14B 0.9900 . ?
C15 H15A 0.9800 . ?
C15 H15B 0.9800 . ?
C15 H15C 0.9800 . ?
C16 H16A 0.9900 . ?
C16 H16B 0.9900 . ?

loop_
_geom_torsion_atom_site_label_1
_geom_torsion_atom_site_label_2
_geom_torsion_atom_site_label_3
_geom_torsion_atom_site_label_4
_geom_torsion
_geom_torsion_site_symmetry_1
_geom_torsion_site_symmetry_2
_geom_torsion_site_symmetry_3
_geom_torsion_site_symmetry_4
_geom_torsion_publ_flag
C15 C1 C2 C3 -65.00(12) . . . . ?
C6 C1 C2 C3 55.01(12) . . . . ?
C10 C1 C2 C3 176.65(9) . . . . ?
C1 C2 C3 C4 -55.23(13) . . . . ?
C2 C3 C4 C5 53.71(13) . . . . ?
C3 C4 C5 C6 -54.84(13) . . . . ?
C4 C5 C6 C7 -176.66(9) . . . . ?
C4 C5 C6 C1 57.16(12) . . . . ?
C2 C1 C6 C7 175.72(9) . . . . ?
C15 C1 C6 C7 -64.45(12) . . . . ?
C10 C1 C6 C7 52.62(12) . . . . ?
C2 C1 C6 C5 -56.11(12) . . . . ?
C15 C1 C6 C5 63.72(12) . . . . ?
C10 C1 C6 C5 -179.20(9) . . . . ?
C5 C6 C7 C8 -174.59(10) . . . . ?
C1 C6 C7 C8 -47.06(14) . . . . ?
C6 C7 C8 C9 -1.01(16) . . . . ?
C7 C8 C9 C14 162.14(10) . . . . ?
C7 C8 C9 C16 -74.12(13) . . . . ?
C7 C8 C9 C10 39.70(14) . . . . ?
C8 C9 C10 C11 -158.22(9) . . . . ?
C14 C9 C10 C11 75.88(10) . . . . ?
C16 C9 C10 C11 -39.04(10) . . . . ?
C8 C9 C10 C1 -28.33(13) . . . . ?
C14 C9 C10 C1 -154.23(9) . . . . ?
C16 C9 C10 C1 90.86(11) . . . . ?
C2 C1 C10 C11 -18.55(14) . . . . ?
C15 C1 C10 C11 -138.92(10) . . . . ?
C6 C1 C10 C11 101.70(11) . . . . ?
C2 C1 C10 C9 -136.49(10) . . . . ?
C15 C1 C10 C9 103.14(11) . . . . ?
C6 C1 C10 C9 -16.24(13) . . . . ?
C16 O1 C11 C12 86.13(11) . . . . ?
C16 O1 C11 C10 -31.78(11) . . . . ?
C9 C10 C11 O1 44.09(10) . . . . ?
C1 C10 C11 O1 -82.48(11) . . . . ?
C9 C10 C11 C12 -74.43(10) . . . . ?
C1 C10 C11 C12 158.99(9) . . . . ?
O1 C11 C12 C13 -57.20(13) . . . . ?
C10 C11 C12 C13 58.17(12) . . . . ?
C11 C12 C13 C14 -38.39(14) . . . . ?
C8 C9 C14 C13 172.55(9) . . . . ?
C16 C9 C14 C13 47.99(13) . . . . ?
C10 C9 C14 C13 -61.75(12) . . . . ?
C12 C13 C14 C9 40.79(14) . . . . ?
C11 O1 C16 C9 5.07(12) . . . . ?
C8 C9 C16 O1 143.35(10) . . . . ?
C14 C9 C16 O1 -90.62(11) . . . . ?
C10 C9 C16 O1 22.61(11) . . . . ?
